data_4068204
loop_
_publ_author_name
'Antonov, Artem A.'
'Semikolenova, Nina V.'
'Zakharov, Vladimir A.'
'Zhang, Wenjuan'
'Wang, Youhong'
'Sun, Wen-Hua'
'Talsi, Evgenii P.'
'Bryliakov, Konstantin P.'

_publ_section_title
;
 Vinyl Polymerization of Norbornene on Nickel Complexes with
 Bis(imino)pyridine Ligands Containing Electron-Withdrawing Groups
;
_journal_issue 3
_journal_name_full Organometallics
_journal_page_first 1143
_journal_paper_doi 10.1021/om201213v
_journal_volume 31
_journal_year 2012
_chemical_absolute_configuration ad
_chemical_formula_sum 'C23 H21 Cl2 F8 N3 Ni O3'
_chemical_formula_weight 669.04
_chemical_name_systematic
; 
 ? 
;
_space_group_IT_number 14
_symmetry_cell_setting monoclinic
_symmetry_space_group_name_Hall '-P 2yn'
_symmetry_space_group_name_H-M 'P 1 21/n 1'
_atom_sites_solution_hydrogens geom
_atom_sites_solution_primary direct
_atom_sites_solution_secondary difmap
_audit_creation_method SHELXL-97
_cell_angle_alpha 90.00
_cell_angle_beta 103.39(3)
_cell_angle_gamma 90.00
_cell_formula_units_Z 4
_cell_length_a 8.3280(17)
_cell_length_b 24.098(5)
_cell_length_c 15.765(3)
_cell_measurement_reflns_used 9819
_cell_measurement_temperature 273(2)
_cell_measurement_theta_max 27.4787
_cell_measurement_theta_min 1.3278
_cell_volume 3077.8(11)
_computing_cell_refinement 'CrystalClear (Rigaku Inc., 2007)'
_computing_data_collection 'CrystalClear (Rigaku Inc., 2007)'
_computing_data_reduction 'CrystalClear (Rigaku Inc., 2007)'
_computing_molecular_graphics 'XP in Siemens SHELXTL (Sheldrick, 1994)'
_computing_publication_material 'SHELX97 (Sheldrick, 1997)'
_computing_structure_refinement 'SHELXL-97 (Sheldrick, 1997)'
_computing_structure_solution 'SHELXS-97 (Sheldrick, 1990)'
_diffrn_ambient_temperature 273(2)
_diffrn_measured_fraction_theta_full 0.994
_diffrn_measured_fraction_theta_max 0.994
_diffrn_measurement_device_type 'Saturn724+ CCD'
_diffrn_measurement_method '\w scans at fixed \c = 45\%'
_diffrn_radiation_monochromator graphite
_diffrn_radiation_source 'fine-focus sealed tube'
_diffrn_radiation_type MoK\a
_diffrn_radiation_wavelength 0.71073
_diffrn_reflns_av_R_equivalents 0.0507
_diffrn_reflns_av_sigmaI/netI 0.0646
_diffrn_reflns_limit_h_max 9
_diffrn_reflns_limit_h_min -10
_diffrn_reflns_limit_k_max 31
_diffrn_reflns_limit_k_min -31
_diffrn_reflns_limit_l_max 18
_diffrn_reflns_limit_l_min -20
_diffrn_reflns_number 16218
_diffrn_reflns_theta_full 27.48
_diffrn_reflns_theta_max 27.48
_diffrn_reflns_theta_min 1.57
_exptl_absorpt_coefficient_mu 0.880
_exptl_absorpt_correction_T_max 0.9094
_exptl_absorpt_correction_T_min 0.8035
_exptl_absorpt_correction_type 'Multi-scan or numerical'
_exptl_absorpt_process_details 'CrystalClear (Rigaku Inc., 2007)'
_exptl_crystal_colour yellow
_exptl_crystal_density_diffrn 1.444
_exptl_crystal_density_method 'not measured'
_exptl_crystal_description block
_exptl_crystal_F_000 1352
_exptl_crystal_size_max 0.26
_exptl_crystal_size_mid 0.14
_exptl_crystal_size_min 0.11
_platon_squeeze_details ' ? '
_refine_diff_density_max 0.677
_refine_diff_density_min -0.532
_refine_diff_density_rms 0.093
_refine_ls_extinction_method none
_refine_ls_goodness_of_fit_ref 1.049
_refine_ls_hydrogen_treatment mixed
_refine_ls_matrix_type full
_refine_ls_number_parameters 385
_refine_ls_number_reflns 7017
_refine_ls_number_restraints 0
_refine_ls_restrained_S_all 1.049
_refine_ls_R_factor_all 0.1029
_refine_ls_R_factor_gt 0.0762
_refine_ls_shift/su_max 0.016
_refine_ls_shift/su_mean 0.001
_refine_ls_structure_factor_coef Fsqd
_refine_ls_weighting_details 'calc w=1/[\s^2^(Fo^2^)+(0.0791P)^2^+4.6331P] where P=(Fo^2^+2Fc^2^)/3'
_refine_ls_weighting_scheme calc
_refine_ls_wR_factor_gt 0.1765
_refine_ls_wR_factor_ref 0.1942
_reflns_number_gt 5185
_reflns_number_total 7017
_reflns_threshold_expression >2sigma(I)
_cod_data_source_file om201213v_si_001.cif
_cod_data_source_block c
_cod_depositor_comments
;
The following automatic conversions were performed:

'_symmetry_cell_setting' value 'Monoclinic' changed to 'monoclinic'
according to /home/saulius/struct/CIF-dictionaries/cif_core.dic
dictionary named 'cif_core.dic' version 2.4.1 from 2010-06-29.

Automatic conversion script
Id: cif_fix_values 1715 2011-07-08 13:25:40Z adriana 
;
_cod_original_sg_symbol_H-M P2(1)/n
_cod_database_code 4068204

loop_
_symmetry_equiv_pos_as_xyz
'x, y, z'
'-x+1/2, y+1/2, -z+1/2'
'-x, -y, -z'
'x-1/2, -y-1/2, z-1/2'

loop_
_atom_site_label
_atom_site_type_symbol
_atom_site_fract_x
_atom_site_fract_y
_atom_site_fract_z
_atom_site_U_iso_or_equiv
_atom_site_adp_type
_atom_site_occupancy
_atom_site_symmetry_multiplicity
_atom_site_calc_flag
_atom_site_refinement_flags
Ni1 Ni 0.70080(6) 0.29466(2) 0.84313(3) 0.03274(17) Uani 1 1 d .
O1 O 0.4847(5) 0.26136(18) 0.7693(3) 0.0511(9) Uani 1 1 d .
H1O1 H 0.474(7) 0.251(2) 0.717(4) 0.067(19) Uiso 1 1 d .
H2O1 H 0.411(7) 0.276(2) 0.770(4) 0.050(18) Uiso 1 1 d .
N1 N 0.7695(4) 0.21601(15) 0.9013(2) 0.0375(8) Uani 1 1 d .
C1 C 0.7714(7) 0.1578(2) 1.0307(4) 0.0550(13) Uani 1 1 d .
H1B H 0.8332 0.1321 1.0042 0.083 Uiso 1 1 calc R
H1C H 0.6712 0.1405 1.0372 0.083 Uiso 1 1 calc R
H1D H 0.8361 0.1685 1.0869 0.083 Uiso 1 1 calc R
F1 F 1.3521(5) 0.1561(3) 0.9891(6) 0.207(4) Uani 1 1 d .
Cl1 Cl 1.15880(15) 0.32351(7) 0.77915(10) 0.0675(4) Uani 1 1 d .
O2 O 0.7878(5) 0.29400(18) 0.7338(2) 0.0524(9) Uani 1 1 d .
H1O2 H 0.750(6) 0.2770(19) 0.692(3) 0.032(13) Uiso 1 1 d .
H2O2 H 0.876(8) 0.300(2) 0.734(4) 0.059(19) Uiso 1 1 d .
N2 N 0.6091(4) 0.29721(15) 0.9492(2) 0.0352(8) Uani 1 1 d .
C2 C 0.7307(5) 0.20819(18) 0.9740(3) 0.0394(10) Uani 1 1 d .
F2 F 1.4074(6) 0.1424(2) 0.8650(6) 0.181(3) Uani 1 1 d .
Cl2 Cl 0.55632(16) 0.22240(7) 0.59405(8) 0.0614(4) Uani 1 1 d .
O3 O 0.9298(4) 0.32702(15) 0.9089(2) 0.0433(8) Uani 1 1 d .
H1O3 H 1.005(8) 0.324(3) 0.884(5) 0.08(2) Uiso 1 1 d .
H2O3 H 0.977(9) 0.309(3) 0.958(5) 0.09(2) Uiso 1 1 d .
N3 N 0.5929(4) 0.37511(15) 0.8359(2) 0.0359(8) Uani 1 1 d .
C3 C 0.6348(5) 0.25392(19) 1.0037(3) 0.0380(9) Uani 1 1 d .
F3 F 1.3474(5) 0.0758(2) 0.9336(4) 0.1252(19) Uani 1 1 d .
C4 C 0.5730(6) 0.2547(2) 1.0777(3) 0.0496(12) Uani 1 1 d .
H4A H 0.5920 0.2252 1.1169 0.060 Uiso 1 1 calc R
F4 F 0.9770(7) 0.4739(3) 0.6174(4) 0.157(3) Uani 1 1 d .
C5 C 0.4824(7) 0.3002(2) 1.0919(3) 0.0569(14) Uani 1 1 d .
H5A H 0.4386 0.3013 1.1410 0.068 Uiso 1 1 calc R
F5 F 0.9447(6) 0.54320(18) 0.6933(4) 0.1208(18) Uani 1 1 d .
C6 C 0.4560(6) 0.3438(2) 1.0343(3) 0.0517(12) Uani 1 1 d .
H6A H 0.3934 0.3741 1.0437 0.062 Uiso 1 1 calc R
F6 F 1.0554(6) 0.4713(2) 0.7539(4) 0.1261(19) Uani 1 1 d .
C7 C 0.5237(5) 0.34202(18) 0.9624(3) 0.0364(9) Uani 1 1 d .
F7 F 1.1530(5) 0.07279(15) 0.7598(3) 0.0894(12) Uani 1 1 d .
C8 C 0.5148(5) 0.38618(18) 0.8949(3) 0.0394(10) Uani 1 1 d .
F8 F 0.6380(6) 0.52050(16) 0.5729(2) 0.0954(13) Uani 1 1 d .
C9 C 0.4258(7) 0.4391(2) 0.9044(4) 0.0587(14) Uani 1 1 d .
H9A H 0.4295 0.4633 0.8567 0.088 Uiso 1 1 calc R
H9B H 0.4780 0.4568 0.9583 0.088 Uiso 1 1 calc R
H9C H 0.3129 0.4309 0.9044 0.088 Uiso 1 1 calc R
C10 C 0.8666(5) 0.17712(18) 0.8671(3) 0.0398(10) Uani 1 1 d .
C11 C 0.7985(7) 0.1479(2) 0.7936(3) 0.0514(12) Uani 1 1 d .
H11A H 0.6871 0.1522 0.7674 0.062 Uiso 1 1 calc R
C12 C 0.8943(8) 0.1117(2) 0.7573(4) 0.0618(14) Uani 1 1 d .
H12A H 0.8481 0.0913 0.7075 0.074 Uiso 1 1 calc R
C13 C 1.0580(7) 0.1069(2) 0.7967(4) 0.0605(15) Uani 1 1 d .
C14 C 1.1294(6) 0.1356(2) 0.8695(5) 0.0684(18) Uani 1 1 d .
C15 C 1.0331(6) 0.1713(2) 0.9072(4) 0.0581(14) Uani 1 1 d .
H15A H 1.0793 0.1908 0.9580 0.070 Uiso 1 1 calc R
C16 C 1.3097(8) 0.1274(3) 0.9148(8) 0.112(3) Uani 1 1 d .
C17 C 0.5987(5) 0.41346(18) 0.7679(3) 0.0395(10) Uani 1 1 d .
C18 C 0.4580(6) 0.4305(2) 0.7083(3) 0.0490(11) Uani 1 1 d .
H18A H 0.3547 0.4181 0.7130 0.059 Uiso 1 1 calc R
C19 C 0.4726(8) 0.4662(2) 0.6415(4) 0.0625(15) Uani 1 1 d .
H19A H 0.3792 0.4778 0.6006 0.075 Uiso 1 1 calc R
C20 C 0.6255(9) 0.4842(2) 0.6362(4) 0.0615(15) Uani 1 1 d .
C21 C 0.7679(7) 0.4675(2) 0.6945(4) 0.0558(13) Uani 1 1 d .
C22 C 0.7529(6) 0.43080(19) 0.7602(3) 0.0468(11) Uani 1 1 d .
H22A H 0.8469 0.4179 0.7992 0.056 Uiso 1 1 calc R
C23 C 0.9361(10) 0.4881(3) 0.6883(6) 0.082(2) Uani 1 1 d .

loop_
_atom_site_aniso_label
_atom_site_aniso_U_11
_atom_site_aniso_U_22
_atom_site_aniso_U_33
_atom_site_aniso_U_23
_atom_site_aniso_U_13
_atom_site_aniso_U_12
Ni1 0.0288(3) 0.0400(3) 0.0306(3) 0.0006(2) 0.0091(2) 0.0023(2)
O1 0.0348(19) 0.073(3) 0.043(2) -0.0092(18) 0.0041(15) -0.0003(19)
N1 0.0338(18) 0.0420(19) 0.038(2) 0.0029(16) 0.0101(15) 0.0017(15)
C1 0.055(3) 0.054(3) 0.058(3) 0.018(3) 0.014(2) 0.012(2)
F1 0.056(3) 0.205(6) 0.316(9) -0.173(7) -0.048(4) 0.042(3)
Cl1 0.0359(6) 0.1076(12) 0.0629(9) -0.0248(8) 0.0193(6) -0.0081(7)
O2 0.042(2) 0.080(3) 0.038(2) -0.0173(19) 0.0153(16) -0.013(2)
N2 0.0308(17) 0.0438(19) 0.0315(18) 0.0022(15) 0.0081(14) 0.0008(15)
C2 0.031(2) 0.045(2) 0.040(2) 0.008(2) 0.0047(17) 0.0012(19)
F2 0.062(3) 0.133(5) 0.369(11) 0.006(6) 0.091(5) -0.004(3)
Cl2 0.0523(7) 0.0856(10) 0.0414(7) -0.0146(6) 0.0009(5) 0.0016(7)
O3 0.0326(16) 0.056(2) 0.0401(19) 0.0022(16) 0.0051(14) -0.0016(15)
N3 0.0340(18) 0.0410(18) 0.0344(19) 0.0021(15) 0.0113(14) 0.0038(15)
C3 0.032(2) 0.047(2) 0.036(2) 0.0040(19) 0.0097(17) -0.0009(19)
F3 0.075(3) 0.118(4) 0.169(5) -0.028(3) 0.000(3) 0.048(3)
C4 0.052(3) 0.059(3) 0.041(3) 0.012(2) 0.016(2) -0.003(2)
F4 0.157(5) 0.202(6) 0.153(5) -0.057(4) 0.118(4) -0.069(4)
C5 0.068(3) 0.068(3) 0.046(3) 0.000(3) 0.035(3) -0.001(3)
F5 0.101(3) 0.076(3) 0.198(5) 0.015(3) 0.059(3) -0.028(2)
C6 0.049(3) 0.060(3) 0.054(3) -0.002(2) 0.027(2) 0.005(2)
F6 0.067(3) 0.129(4) 0.187(6) 0.057(4) 0.040(3) -0.011(3)
C7 0.033(2) 0.043(2) 0.036(2) -0.0039(18) 0.0137(17) 0.0025(19)
F7 0.097(3) 0.068(2) 0.121(3) -0.020(2) 0.062(3) 0.017(2)
C8 0.034(2) 0.041(2) 0.045(3) 0.000(2) 0.0124(18) 0.0043(19)
F8 0.146(4) 0.082(3) 0.057(2) 0.0269(19) 0.022(2) -0.030(2)
C9 0.075(4) 0.049(3) 0.058(3) -0.002(2) 0.028(3) 0.013(3)
C10 0.036(2) 0.034(2) 0.050(3) -0.0008(19) 0.0127(19) 0.0029(18)
C11 0.050(3) 0.048(3) 0.055(3) -0.003(2) 0.010(2) 0.005(2)
C12 0.089(4) 0.058(3) 0.041(3) -0.005(2) 0.019(3) 0.008(3)
C13 0.063(3) 0.044(3) 0.085(4) -0.005(3) 0.037(3) 0.006(3)
C14 0.040(3) 0.049(3) 0.118(6) -0.014(3) 0.022(3) 0.004(2)
C15 0.040(3) 0.053(3) 0.081(4) -0.017(3) 0.014(3) 0.003(2)
C16 0.045(4) 0.080(5) 0.207(10) -0.058(6) 0.020(5) 0.009(4)
C17 0.044(2) 0.037(2) 0.038(2) 0.0021(18) 0.0096(19) 0.0017(19)
C18 0.049(3) 0.045(3) 0.051(3) 0.001(2) 0.007(2) -0.003(2)
C19 0.081(4) 0.055(3) 0.044(3) 0.009(2) -0.003(3) -0.001(3)
C20 0.098(5) 0.045(3) 0.043(3) 0.010(2) 0.017(3) -0.010(3)
C21 0.074(4) 0.045(3) 0.057(3) 0.000(2) 0.031(3) -0.006(3)
C22 0.051(3) 0.041(2) 0.051(3) 0.006(2) 0.016(2) 0.004(2)
C23 0.087(5) 0.066(4) 0.108(6) 0.014(4) 0.054(5) -0.013(4)

loop_
_atom_type_symbol
_atom_type_description
_atom_type_scat_dispersion_real
_atom_type_scat_dispersion_imag
_atom_type_scat_source
C C 0.0033 0.0016 'International Tables Vol C Tables 4.2.6.8 and 6.1.1.4'
H H 0.0000 0.0000 'International Tables Vol C Tables 4.2.6.8 and 6.1.1.4'
N N 0.0061 0.0033 'International Tables Vol C Tables 4.2.6.8 and 6.1.1.4'
F F 0.0171 0.0103 'International Tables Vol C Tables 4.2.6.8 and 6.1.1.4'
Cl Cl 0.1484 0.1585 'International Tables Vol C Tables 4.2.6.8 and 6.1.1.4'
Ni Ni 0.3393 1.1124 'International Tables Vol C Tables 4.2.6.8 and 6.1.1.4'
O O 0.0106 0.0060 'International Tables Vol C Tables 4.2.6.8 and 6.1.1.4'

loop_
_geom_angle_atom_site_label_1
_geom_angle_atom_site_label_2
_geom_angle_atom_site_label_3
_geom_angle
N2 Ni1 O2 178.04(16)
N2 Ni1 O1 91.83(16)
O2 Ni1 O1 87.34(17)
N2 Ni1 O3 93.18(15)
O2 Ni1 O3 87.68(16)
O1 Ni1 O3 174.92(16)
N2 Ni1 N1 77.47(14)
O2 Ni1 N1 104.30(16)
O1 Ni1 N1 90.51(16)
O3 Ni1 N1 89.73(14)
N2 Ni1 N3 77.16(14)
O2 Ni1 N3 101.09(15)
O1 Ni1 N3 91.26(16)
O3 Ni1 N3 90.69(14)
N1 Ni1 N3 154.61(14)
Ni1 O1 H1O1 123(4)
Ni1 O1 H2O1 117(5)
H1O1 O1 H2O1 105(6)
C2 N1 C10 121.8(4)
C2 N1 Ni1 114.9(3)
C10 N1 Ni1 123.0(3)
C2 C1 H1B 109.5
C2 C1 H1C 109.5
H1B C1 H1C 109.5
C2 C1 H1D 109.5
H1B C1 H1D 109.5
H1C C1 H1D 109.5
Ni1 O2 H1O2 125(3)
Ni1 O2 H2O2 123(5)
H1O2 O2 H2O2 108(6)
C7 N2 C3 122.9(4)
C7 N2 Ni1 118.5(3)
C3 N2 Ni1 118.6(3)
N1 C2 C3 115.9(4)
N1 C2 C1 125.9(4)
C3 C2 C1 118.2(4)
Ni1 O3 H1O3 116(5)
Ni1 O3 H2O3 115(5)
H1O3 O3 H2O3 98(6)
C8 N3 C17 121.6(4)
C8 N3 Ni1 115.5(3)
C17 N3 Ni1 122.9(3)
N2 C3 C4 119.8(4)
N2 C3 C2 113.0(4)
C4 C3 C2 127.2(4)
C5 C4 C3 118.2(5)
C5 C4 H4A 120.9
C3 C4 H4A 120.9
C6 C5 C4 120.7(4)
C6 C5 H5A 119.6
C4 C5 H5A 119.6
C5 C6 C7 119.1(5)
C5 C6 H6A 120.4
C7 C6 H6A 120.4
N2 C7 C6 119.1(4)
N2 C7 C8 113.9(4)
C6 C7 C8 126.9(4)
N3 C8 C7 114.8(4)
N3 C8 C9 126.6(4)
C7 C8 C9 118.6(4)
C8 C9 H9A 109.5
C8 C9 H9B 109.5
H9A C9 H9B 109.5
C8 C9 H9C 109.5
H9A C9 H9C 109.5
H9B C9 H9C 109.5
C11 C10 C15 120.6(4)
C11 C10 N1 120.1(4)
C15 C10 N1 119.2(4)
C10 C11 C12 120.6(5)
C10 C11 H11A 119.7
C12 C11 H11A 119.7
C13 C12 C11 118.2(5)
C13 C12 H12A 120.9
C11 C12 H12A 120.9
C14 C13 F7 119.0(5)
C14 C13 C12 122.7(5)
F7 C13 C12 118.3(6)
C13 C14 C15 119.4(5)
C13 C14 C16 121.6(5)
C15 C14 C16 118.8(6)
C10 C15 C14 118.5(5)
C10 C15 H15A 120.7
C14 C15 H15A 120.7
F3 C16 F2 104.5(6)
F3 C16 F1 107.1(10)
F2 C16 F1 108.0(8)
F3 C16 C14 113.0(6)
F2 C16 C14 111.6(9)
F1 C16 C14 112.1(6)
C22 C17 C18 120.6(4)
C22 C17 N3 117.1(4)
C18 C17 N3 122.2(4)
C17 C18 C19 119.4(5)
C17 C18 H18A 120.3
C19 C18 H18A 120.3
C20 C19 C18 119.3(5)
C20 C19 H19A 120.3
C18 C19 H19A 120.3
F8 C20 C19 118.9(6)
F8 C20 C21 118.6(6)
C19 C20 C21 122.4(5)
C20 C21 C22 118.0(5)
C20 C21 C23 121.9(6)
C22 C21 C23 120.1(6)
C17 C22 C21 120.2(5)
C17 C22 H22A 119.9
C21 C22 H22A 119.9
F4 C23 F6 107.2(7)
F4 C23 F5 107.1(6)
F6 C23 F5 103.9(7)
F4 C23 C21 113.9(7)
F6 C23 C21 112.9(6)
F5 C23 C21 111.2(6)

loop_
_geom_bond_atom_site_label_1
_geom_bond_atom_site_label_2
_geom_bond_distance
Ni1 N2 1.994(3)
Ni1 O2 2.019(4)
Ni1 O1 2.066(4)
Ni1 O3 2.098(3)
Ni1 N1 2.125(4)
Ni1 N3 2.129(4)
O1 H1O1 0.85(6)
O1 H2O1 0.71(6)
N1 C2 1.276(6)
N1 C10 1.422(5)
C1 C2 1.500(6)
C1 H1B 0.9600
C1 H1C 0.9600
C1 H1D 0.9600
F1 C16 1.336(10)
O2 H1O2 0.78(5)
O2 H2O2 0.75(6)
N2 C7 1.336(5)
N2 C3 1.337(5)
C2 C3 1.498(6)
F2 C16 1.305(11)
O3 H1O3 0.81(7)
O3 H2O3 0.89(8)
N3 C8 1.281(5)
N3 C17 1.425(5)
C3 C4 1.379(6)
F3 C16 1.300(10)
C4 C5 1.379(7)
C4 H4A 0.9300
F4 C23 1.287(8)
C5 C6 1.373(7)
C5 H5A 0.9300
F5 C23 1.331(8)
C6 C7 1.378(6)
C6 H6A 0.9300
F6 C23 1.320(9)
C7 C8 1.494(6)
F7 C13 1.361(6)
C8 C9 1.499(6)
F8 C20 1.349(6)
C9 H9A 0.9600
C9 H9B 0.9600
C9 H9C 0.9600
C10 C11 1.363(7)
C10 C15 1.391(7)
C11 C12 1.392(7)
C11 H11A 0.9300
C12 C13 1.366(8)
C12 H12A 0.9300
C13 C14 1.354(9)
C14 C15 1.401(7)
C14 C16 1.518(9)
C15 H15A 0.9300
C17 C22 1.382(6)
C17 C18 1.383(6)
C18 C19 1.387(7)
C18 H18A 0.9300
C19 C20 1.366(8)
C19 H19A 0.9300
C20 C21 1.380(8)
C21 C22 1.391(7)
C21 C23 1.510(8)
C22 H22A 0.9300

loop_
_geom_torsion_atom_site_label_1
_geom_torsion_atom_site_label_2
_geom_torsion_atom_site_label_3
_geom_torsion_atom_site_label_4
_geom_torsion
N2 Ni1 N1 C2 -3.1(3)
O2 Ni1 N1 C2 177.8(3)
O1 Ni1 N1 C2 -94.8(3)
O3 Ni1 N1 C2 90.2(3)
N3 Ni1 N1 C2 -0.8(5)
N2 Ni1 N1 C10 -176.7(4)
O2 Ni1 N1 C10 4.2(4)
O1 Ni1 N1 C10 91.6(3)
O3 Ni1 N1 C10 -83.4(3)
N3 Ni1 N1 C10 -174.4(3)
O2 Ni1 N2 C7 -23(5)
O1 Ni1 N2 C7 -87.5(3)
O3 Ni1 N2 C7 93.4(3)
N1 Ni1 N2 C7 -177.6(3)
N3 Ni1 N2 C7 3.4(3)
O2 Ni1 N2 C3 157(5)
O1 Ni1 N2 C3 92.1(3)
O3 Ni1 N2 C3 -87.0(3)
N1 Ni1 N2 C3 2.0(3)
N3 Ni1 N2 C3 -177.0(3)
C10 N1 C2 C3 177.2(4)
Ni1 N1 C2 C3 3.6(5)
C10 N1 C2 C1 -3.2(7)
Ni1 N1 C2 C1 -176.9(4)
N2 Ni1 N3 C8 -4.2(3)
O2 Ni1 N3 C8 174.9(3)
O1 Ni1 N3 C8 87.4(3)
O3 Ni1 N3 C8 -97.3(3)
N1 Ni1 N3 C8 -6.5(5)
N2 Ni1 N3 C17 178.9(3)
O2 Ni1 N3 C17 -1.9(4)
O1 Ni1 N3 C17 -89.5(3)
O3 Ni1 N3 C17 85.8(3)
N1 Ni1 N3 C17 176.7(3)
C7 N2 C3 C4 -0.6(6)
Ni1 N2 C3 C4 179.9(3)
C7 N2 C3 C2 178.7(4)
Ni1 N2 C3 C2 -0.9(5)
N1 C2 C3 N2 -1.9(6)
C1 C2 C3 N2 178.5(4)
N1 C2 C3 C4 177.3(5)
C1 C2 C3 C4 -2.3(7)
N2 C3 C4 C5 1.5(7)
C2 C3 C4 C5 -177.7(5)
C3 C4 C5 C6 -0.7(8)
C4 C5 C6 C7 -1.0(8)
C3 N2 C7 C6 -1.2(6)
Ni1 N2 C7 C6 178.4(3)
C3 N2 C7 C8 178.1(4)
Ni1 N2 C7 C8 -2.3(5)
C5 C6 C7 N2 1.9(7)
C5 C6 C7 C8 -177.2(5)
C17 N3 C8 C7 -178.9(4)
Ni1 N3 C8 C7 4.2(5)
C17 N3 C8 C9 -2.2(7)
Ni1 N3 C8 C9 -179.1(4)
N2 C7 C8 N3 -1.4(6)
C6 C7 C8 N3 177.7(5)
N2 C7 C8 C9 -178.4(4)
C6 C7 C8 C9 0.8(7)
C2 N1 C10 C11 112.6(5)
Ni1 N1 C10 C11 -74.3(5)
C2 N1 C10 C15 -70.5(6)
Ni1 N1 C10 C15 102.6(5)
C15 C10 C11 C12 0.1(8)
N1 C10 C11 C12 176.9(5)
C10 C11 C12 C13 -0.9(8)
C11 C12 C13 C14 0.6(9)
C11 C12 C13 F7 -178.1(5)
F7 C13 C14 C15 179.2(5)
C12 C13 C14 C15 0.5(10)
F7 C13 C14 C16 -4.5(10)
C12 C13 C14 C16 176.8(7)
C11 C10 C15 C14 1.1(8)
N1 C10 C15 C14 -175.8(5)
C13 C14 C15 C10 -1.3(9)
C16 C14 C15 C10 -177.7(6)
C13 C14 C16 F3 -53.7(12)
C15 C14 C16 F3 122.6(8)
C13 C14 C16 F2 63.8(9)
C15 C14 C16 F2 -119.9(7)
C13 C14 C16 F1 -174.9(8)
C15 C14 C16 F1 1.4(12)
C8 N3 C17 C22 121.9(5)
Ni1 N3 C17 C22 -61.5(5)
C8 N3 C17 C18 -61.9(6)
Ni1 N3 C17 C18 114.8(4)
C22 C17 C18 C19 -1.3(7)
N3 C17 C18 C19 -177.4(5)
C17 C18 C19 C20 -0.5(8)
C18 C19 C20 F8 -177.6(5)
C18 C19 C20 C21 1.0(9)
F8 C20 C21 C22 179.0(5)
C19 C20 C21 C22 0.4(8)
F8 C20 C21 C23 -1.0(8)
C19 C20 C21 C23 -179.5(6)
C18 C17 C22 C21 2.7(7)
N3 C17 C22 C21 179.0(4)
C20 C21 C22 C17 -2.2(8)
C23 C21 C22 C17 177.7(5)
C20 C21 C23 F4 -62.8(9)
C22 C21 C23 F4 117.3(7)
C20 C21 C23 F6 174.6(6)
C22 C21 C23 F6 -5.3(9)
C20 C21 C23 F5 58.3(9)
C22 C21 C23 F5 -121.6(7)

loop_
_platon_squeeze_void_nr
_platon_squeeze_void_average_x
_platon_squeeze_void_average_y
_platon_squeeze_void_average_z
_platon_squeeze_void_volume
_platon_squeeze_void_count_electrons
1 0.000 0.500 0.000 202.2 65.2
2 0.139 0.137 0.095 7.7 -0.6
3 0.500 1.000 0.500 202.2 65.7
4 0.361 0.637 0.405 7.8 -0.6
5 0.639 0.362 0.595 7.8 -0.5
6 0.861 0.862 0.905 7.8 -0.5
